data_7210155
loop_
_publ_author_name
'Mukherjee, Arijit'
'Tothadi, Srinu'
'Chakraborty, Shaunak'
'Ganguly, Somnath'
'Desiraju, Gautam R.'

_publ_section_title
;
 Synthon identification in co-crystals and polymorphs with IR
 spectroscopy. Primary amides as a case study
;
_journal_issue 23
_journal_name_full CrystEngComm
_journal_page_first 4640
_journal_paper_doi 10.1039/c3ce40286j
_journal_volume 15
_journal_year 2013
_chemical_formula_sum 'C26 H22 N2 O6'
_chemical_formula_weight 458.46
_chemical_name_systematic
;
?
;
_space_group_IT_number 14
_symmetry_space_group_name_Hall '-P 2ybc'
_symmetry_space_group_name_H-M 'P 1 21/c 1'
_atom_sites_solution_hydrogens geom
_atom_sites_solution_primary direct
_atom_sites_solution_secondary difmap
_audit_creation_method SHELXL-97
_cell_angle_alpha 90.00
_cell_angle_beta 100.833(9)
_cell_angle_gamma 90.00
_cell_formula_units_Z 2
_cell_length_a 3.9080(6)
_cell_length_b 23.780(4)
_cell_length_c 11.839(2)
_cell_measurement_reflns_used 3014
_cell_measurement_temperature 150(2)
_cell_measurement_theta_max 27.5
_cell_measurement_theta_min 1.9
_cell_volume 1080.6(3)
_computing_cell_refinement
;
CrystalClear-SM Expert 2.0 r4 (Rigaku, 2009)
;
_computing_data_collection
;
CrystalClear-SM Expert 2.0 r4 (Rigaku, 2009)
;
_computing_data_reduction
;
CrystalClear-SM Expert 2.0 r4 (Rigaku, 2009)
;
_computing_structure_refinement 'SHELXL-97 (Sheldrick, 2008)'
_computing_structure_solution 'SHELXL-97 (Sheldrick, 2008)'
_diffrn_ambient_temperature 150(2)
_diffrn_measured_fraction_theta_full 0.994
_diffrn_measured_fraction_theta_max 0.994
_diffrn_radiation_monochromator graphite
_diffrn_radiation_source 'fine-focus sealed tube'
_diffrn_radiation_type MoK\a
_diffrn_radiation_wavelength 0.71073
_diffrn_reflns_av_R_equivalents 0.1370
_diffrn_reflns_av_sigmaI/netI 0.0751
_diffrn_reflns_limit_h_max 5
_diffrn_reflns_limit_h_min -5
_diffrn_reflns_limit_k_max 30
_diffrn_reflns_limit_k_min -30
_diffrn_reflns_limit_l_max 15
_diffrn_reflns_limit_l_min -15
_diffrn_reflns_number 11126
_diffrn_reflns_theta_full 27.52
_diffrn_reflns_theta_max 27.52
_diffrn_reflns_theta_min 1.71
_exptl_absorpt_coefficient_mu 0.101
_exptl_absorpt_correction_T_max 1.000
_exptl_absorpt_correction_T_min 0.809
_exptl_absorpt_correction_type multi-scan
_exptl_absorpt_process_details 'Jacobson, R. (1998) Private communication'
_exptl_crystal_colour 'pale yellow'
_exptl_crystal_density_diffrn 1.409
_exptl_crystal_density_method 'not measured'
_exptl_crystal_description plate
_exptl_crystal_F_000 480
_exptl_crystal_size_max 0.3
_exptl_crystal_size_mid 0.2
_exptl_crystal_size_min 0.05
_refine_diff_density_max 0.263
_refine_diff_density_min -0.262
_refine_diff_density_rms 0.058
_refine_ls_extinction_method none
_refine_ls_goodness_of_fit_ref 1.074
_refine_ls_hydrogen_treatment mixed
_refine_ls_matrix_type full
_refine_ls_number_parameters 166
_refine_ls_number_reflns 2461
_refine_ls_number_restraints 0
_refine_ls_restrained_S_all 1.074
_refine_ls_R_factor_all 0.0524
_refine_ls_R_factor_gt 0.0482
_refine_ls_shift/su_max 0.000
_refine_ls_shift/su_mean 0.000
_refine_ls_structure_factor_coef Fsqd
_refine_ls_weighting_details 'calc w=1/[\s^2^(Fo^2^)+(0.0518P)^2^+0.2734P] where P=(Fo^2^+2Fc^2^)/3'
_refine_ls_weighting_scheme calc
_refine_ls_wR_factor_gt 0.1259
_refine_ls_wR_factor_ref 0.1360
_reflns_number_gt 2239
_reflns_number_total 2461
_reflns_threshold_expression >2\s(I)
_cod_data_source_file c3ce40286j.txt
_cod_data_source_block datam2
_cod_depositor_comments
;
The following automatic conversions were performed:

'_exptl_absorpt_correction_type' value 'Multi-scan' changed to
'multi-scan' according to
/home/saulius/struct/CIF-dictionaries/cif_core.dic dictionary named
'cif_core.dic' version 2.4.2 from 2011-04-26.

Automatic conversion script
Id: cif_fix_values 1891 2012-01-12 08:04:46Z andrius 
;
_cod_original_sg_symbol_H-M 'P 21/c'
_cod_database_code 7210155

loop_
_symmetry_equiv_pos_as_xyz
'x, y, z'
'-x, y+1/2, -z+1/2'
'-x, -y, -z'
'x, -y-1/2, z-1/2'

loop_
_atom_site_label
_atom_site_type_symbol
_atom_site_fract_x
_atom_site_fract_y
_atom_site_fract_z
_atom_site_U_iso_or_equiv
_atom_site_adp_type
_atom_site_occupancy
_atom_site_symmetry_multiplicity
_atom_site_calc_flag
_atom_site_refinement_flags
C1 C 0.0348(3) -0.01723(6) -0.67469(12) 0.0255(3) Uani 1 1 d .
H1 H 0.1688 0.0090 -0.6275 0.031 Uiso 1 1 calc R
C2 C -0.1232(3) -0.00105(5) -0.78419(11) 0.0232(3) Uani 1 1 d .
H2 H -0.0940 0.0354 -0.8094 0.028 Uiso 1 1 calc R
C3 C -0.3268(3) -0.03942(5) -0.85710(11) 0.0209(3) Uani 1 1 d .
C4 C -0.3578(3) -0.09367(5) -0.81406(11) 0.0236(3) Uani 1 1 d .
H4 H -0.4888 -0.1208 -0.8595 0.028 Uiso 1 1 calc R
C5 C -0.1909(4) -0.10661(6) -0.70267(12) 0.0262(3) Uani 1 1 d .
H5 H -0.2147 -0.1427 -0.6749 0.031 Uiso 1 1 calc R
C6 C -0.5061(3) -0.02498(6) -0.97449(11) 0.0224(3) Uani 1 1 d .
C7 C -0.5175(3) -0.14666(5) -0.42408(11) 0.0216(3) Uani 1 1 d .
C8 C -0.3187(3) -0.16371(5) -0.31025(10) 0.0192(3) Uani 1 1 d .
C9 C -0.1416(3) -0.21516(5) -0.29879(11) 0.0214(3) Uani 1 1 d .
H9 H -0.1480 -0.2380 -0.3629 0.026 Uiso 1 1 calc R
C10 C 0.0431(3) -0.23241(5) -0.19295(11) 0.0217(3) Uani 1 1 d .
H10 H 0.1623 -0.2665 -0.1864 0.026 Uiso 1 1 calc R
C11 C 0.0501(3) -0.19858(5) -0.09605(11) 0.0205(3) Uani 1 1 d .
C12 C -0.1300(3) -0.14765(5) -0.10627(11) 0.0217(3) Uani 1 1 d .
H12 H -0.1283 -0.1253 -0.0418 0.026 Uiso 1 1 calc R
C13 C -0.3117(3) -0.13046(5) -0.21260(11) 0.0211(3) Uani 1 1 d .
H13 H -0.4303 -0.0964 -0.2190 0.025 Uiso 1 1 calc R
N1 N 0.0027(3) -0.06925(5) -0.63359(10) 0.0264(3) Uani 1 1 d .
O1 O 0.2302(3) -0.21296(4) 0.00972(8) 0.0268(3) Uani 1 1 d .
O2 O -0.5750(3) -0.17885(4) -0.50716(8) 0.0306(3) Uani 1 1 d .
O3 O -0.6296(3) -0.09435(4) -0.43049(9) 0.0290(3) Uani 1 1 d .
H1O H 0.327(5) -0.2483(10) 0.0066(18) 0.050(6) Uiso 1 1 d .
H3O H -0.784(7) -0.0878(11) -0.511(2) 0.079(8) Uiso 1 1 d .
H26 H -0.657(5) -0.0548(8) -1.0160(16) 0.038(5) Uiso 1 1 d .

loop_
_atom_site_aniso_label
_atom_site_aniso_U_11
_atom_site_aniso_U_22
_atom_site_aniso_U_33
_atom_site_aniso_U_23
_atom_site_aniso_U_13
_atom_site_aniso_U_12
C1 0.0274(6) 0.0238(6) 0.0235(6) 0.0000(5) 0.0001(5) 0.0028(5)
C2 0.0257(6) 0.0188(6) 0.0244(6) 0.0024(5) 0.0028(5) 0.0022(5)
C3 0.0209(6) 0.0210(6) 0.0207(6) 0.0026(5) 0.0038(5) 0.0034(5)
C4 0.0266(7) 0.0208(6) 0.0224(6) 0.0012(5) 0.0023(5) -0.0004(5)
C5 0.0313(7) 0.0224(6) 0.0245(7) 0.0052(5) 0.0044(5) 0.0021(5)
C6 0.0231(6) 0.0226(6) 0.0204(6) 0.0021(5) 0.0008(5) 0.0011(5)
C7 0.0246(6) 0.0196(6) 0.0197(6) 0.0013(5) 0.0019(5) -0.0032(5)
C8 0.0209(6) 0.0183(6) 0.0179(6) 0.0003(5) 0.0023(5) -0.0030(4)
C9 0.0262(6) 0.0194(6) 0.0187(6) -0.0018(5) 0.0042(5) -0.0018(5)
C10 0.0237(6) 0.0179(6) 0.0228(6) 0.0002(5) 0.0028(5) 0.0010(4)
C11 0.0220(6) 0.0213(6) 0.0175(6) 0.0028(5) 0.0020(5) -0.0039(4)
C12 0.0268(6) 0.0203(6) 0.0183(6) -0.0014(5) 0.0047(5) -0.0017(5)
C13 0.0231(6) 0.0179(6) 0.0219(6) -0.0001(5) 0.0030(5) -0.0005(4)
N1 0.0295(6) 0.0259(6) 0.0223(6) 0.0037(5) 0.0013(5) 0.0049(4)
O1 0.0349(6) 0.0249(5) 0.0180(5) 0.0034(4) -0.0016(4) 0.0014(4)
O2 0.0456(6) 0.0231(5) 0.0198(5) -0.0018(4) -0.0027(4) -0.0022(4)
O3 0.0394(6) 0.0208(5) 0.0232(5) 0.0014(4) -0.0034(4) 0.0039(4)

loop_
_atom_type_symbol
_atom_type_description
_atom_type_scat_dispersion_real
_atom_type_scat_dispersion_imag
_atom_type_scat_source
C C 0.0033 0.0016 'International Tables Vol C Tables 4.2.6.8 and 6.1.1.4'
H H 0.0000 0.0000 'International Tables Vol C Tables 4.2.6.8 and 6.1.1.4'
N N 0.0061 0.0033 'International Tables Vol C Tables 4.2.6.8 and 6.1.1.4'
O O 0.0106 0.0060 'International Tables Vol C Tables 4.2.6.8 and 6.1.1.4'

loop_
_geom_angle_atom_site_label_1
_geom_angle_atom_site_label_2
_geom_angle_atom_site_label_3
_geom_angle
_geom_angle_site_symmetry_1
N1 C1 C2 122.72(13) .
N1 C1 H1 118.6 .
C2 C1 H1 118.6 .
C1 C2 C3 120.00(12) .
C1 C2 H2 120.0 .
C3 C2 H2 120.0 .
C2 C3 C4 117.06(12) .
C2 C3 C6 123.01(12) .
C4 C3 C6 119.93(12) .
C5 C4 C3 119.43(13) .
C5 C4 H4 120.3 .
C3 C4 H4 120.3 .
N1 C5 C4 122.80(12) .
N1 C5 H5 118.6 .
C4 C5 H5 118.6 .
C6 C6 C3 125.54(16) 3_453
C6 C6 H26 118.6(11) 3_453
C3 C6 H26 115.7(11) .
O2 C7 O3 122.12(12) .
O2 C7 C8 122.82(12) .
O3 C7 C8 115.06(11) .
C13 C8 C9 118.83(12) .
C13 C8 C7 121.59(11) .
C9 C8 C7 119.55(11) .
C10 C9 C8 120.71(12) .
C10 C9 H9 119.6 .
C8 C9 H9 119.6 .
C9 C10 C11 119.90(12) .
C9 C10 H10 120.0 .
C11 C10 H10 120.0 .
O1 C11 C12 117.63(12) .
O1 C11 C10 122.56(12) .
C12 C11 C10 119.81(12) .
C13 C12 C11 119.94(12) .
C13 C12 H12 120.0 .
C11 C12 H12 120.0 .
C12 C13 C8 120.79(12) .
C12 C13 H13 119.6 .
C8 C13 H13 119.6 .
C5 N1 C1 117.99(12) .
C11 O1 H1O 109.7(13) .
C7 O3 H3O 109.0(15) .

loop_
_geom_bond_atom_site_label_1
_geom_bond_atom_site_label_2
_geom_bond_distance
_geom_bond_site_symmetry_2
C1 N1 1.3437(18) .
C1 C2 1.3816(18) .
C1 H1 0.9300 .
C2 C3 1.3973(18) .
C2 H2 0.9300 .
C3 C4 1.4007(18) .
C3 C6 1.4747(17) .
C4 C5 1.3913(19) .
C4 H4 0.9300 .
C5 N1 1.3411(18) .
C5 H5 0.9300 .
C6 C6 1.338(3) 3_453
C6 H26 0.99(2) .
C7 O2 1.2332(16) .
C7 O3 1.3164(16) .
C7 C8 1.4800(17) .
C8 C13 1.3967(18) .
C8 C9 1.3996(18) .
C9 C10 1.3855(17) .
C9 H9 0.9300 .
C10 C11 1.3973(18) .
C10 H10 0.9300 .
C11 O1 1.3597(15) .
C11 C12 1.3947(18) .
C12 C13 1.3856(18) .
C12 H12 0.9300 .
C13 H13 0.9300 .
O1 H1O 0.93(2) .
O3 H3O 1.04(3) .

loop_
_geom_torsion_atom_site_label_1
_geom_torsion_atom_site_label_2
_geom_torsion_atom_site_label_3
_geom_torsion_atom_site_label_4
_geom_torsion
_geom_torsion_site_symmetry_4
N1 C1 C2 C3 0.1(2) .
C1 C2 C3 C4 -0.45(18) .
C1 C2 C3 C6 179.32(12) .
C2 C3 C4 C5 0.57(18) .
C6 C3 C4 C5 -179.22(12) .
C3 C4 C5 N1 -0.4(2) .
C2 C3 C6 C6 0.9(2) 3_453
C4 C3 C6 C6 -179.31(16) 3_453
O2 C7 C8 C13 -167.92(13) .
O3 C7 C8 C13 12.04(17) .
O2 C7 C8 C9 10.09(19) .
O3 C7 C8 C9 -169.95(11) .
C13 C8 C9 C10 -1.20(19) .
C7 C8 C9 C10 -179.27(11) .
C8 C9 C10 C11 0.78(19) .
C9 C10 C11 O1 -179.19(11) .
C9 C10 C11 C12 0.22(19) .
O1 C11 C12 C13 178.66(11) .
C10 C11 C12 C13 -0.78(19) .
C11 C12 C13 C8 0.35(19) .
C9 C8 C13 C12 0.63(19) .
C7 C8 C13 C12 178.66(11) .
C4 C5 N1 C1 0.0(2) .
C2 C1 N1 C5 0.1(2) .
